data_4344277
loop_
_publ_author_name
'Druding, L.F.'
'Sancilio, F.D.'
'Lukaszweski, D.M.'

_publ_section_title
;
 Triammines of Cobalt(III). IV. Preparation, Properties, and Structure of
 the Polymerization Isomer trans-Diazidotetraaminecobalt(III)
 trans-Tetraazidodiamminecobaltate(III), (Co (N H3)4 (N3)2 ) (Co (N H3)2
 (N3)4).
;
_journal_name_full 'Inorganic Chemistry'
_journal_page_first 1365
_journal_page_last 1369
_journal_volume 14
_journal_year 1975
_chemical_formula_sum 'Co2 H18 N24'
_chemical_name_systematic '(Co (N H3)4 (N3)2) (Co (N H3)2 (N3)4)'
_space_group_IT_number 2
_symmetry_space_group_name_Hall '-P 1'
_symmetry_space_group_name_H-M 'P -1'
_cell_angle_alpha 87.4
_cell_angle_beta 72.7
_cell_angle_gamma 116.4
_cell_formula_units_Z 1
_cell_length_a 7.661
_cell_length_b 6.928
_cell_length_c 9.671
_cell_volume 429.394
_citation_journal_id_ASTM INOCAJ
_cod_data_source_file Druding_INOCAJ_1975_1850.cif
_cod_data_source_block H18Co2N24
_cod_original_formula_sum 'H18 Co2 N24'
_cod_database_code 4344277

loop_
_symmetry_equiv_pos_as_xyz
x,y,z
-x,-y,-z

loop_
_atom_site_label
_atom_site_type_symbol
_atom_site_fract_x
_atom_site_fract_y
_atom_site_fract_z
_atom_site_occupancy
_atom_site_U_iso_or_equiv
_atom_site_attached_hydrogens
N4 N 0.0621 0.9394 0.7982 1 0.0 0
N10 N 0.4743 0.064 0.2836 1 0.0 0
N7 N-3 0.2553 0.0065 0.0132 1 0.0 3
N1 N 0.1529 0.3166 0.9143 1 0.0 0
N11 N-3 -0.1668 0.3992 0.3719 1 0.0 3
N9 N 0.3065 0.9278 0.3365 1 0.0 0
Co1 Co+3 0 0 0 1 0.0 0
N5 N 0.1999 0.0867 0.6986 1 0.0 0
N12 N-3 0.2173 0.4382 0.377 1 0.0 3
N6 N 0.3349 0.2241 0.5991 1 0.0 0
Co2 Co+3 0 0.5 0.5 1 0.0 0
N2 N 0.2277 0.4469 0.9833 1 0.0 0
N8 N 0.1231 0.7998 0.3852 1 0.0 0
N3 N 0.3039 0.5781 0.0459 1 0.0 0
